data_4122546
loop_
_publ_author_name
'Bagchi, Vivek'
'Paraskevopoulou, Patrina'
'Das, Purak'
'Chi, Lingyu'
'Wang, Qiuwen'
'Choudhury, Amitava'
'Mathieson, Jennifer S.'
'Cronin, Leroy'
'Pardue, Daniel B.'
'Cundari, Thomas R.'
'Mitrikas, George'
'Sanakis, Yiannis'
'Stavropoulos, Pericles'

_publ_section_title
;
 A Versatile Tripodal Cu(I) Reagent for C-N Bond Construction via
 Nitrene-Transfer Chemistry: Catalytic Perspectives and Mechanistic
 Insights on C-H Aminations/Amidinations and Olefin Aziridinations.
;
_journal_issue 32
_journal_name_full 'Journal of the American Chemical Society'
_journal_page_first 11362
_journal_page_last 11381
_journal_paper_doi 10.1021/ja503869j
_journal_volume 136
_journal_year 2014
_chemical_formula_moiety 'C17 H19 N O2 S'
_chemical_formula_sum 'C17 H19 N O2 S'
_chemical_formula_weight 301.39
_chemical_name_systematic
; 
 ? 
;
_space_group_IT_number 13
_symmetry_cell_setting monoclinic
_symmetry_space_group_name_Hall '-P 2yac'
_symmetry_space_group_name_H-M 'P 1 2/n 1'
_atom_sites_solution_hydrogens geom
_atom_sites_solution_primary direct
_atom_sites_solution_secondary difmap
_audit_creation_method SHELXL-97
_cell_angle_alpha 90.00
_cell_angle_beta 101.991(3)
_cell_angle_gamma 90.00
_cell_formula_units_Z 4
_cell_length_a 11.028(2)
_cell_length_b 11.747(2)
_cell_length_c 12.630(3)
_cell_measurement_reflns_used 1002
_cell_measurement_temperature 293(2)
_cell_measurement_theta_max 24.19
_cell_measurement_theta_min 2.23
_cell_volume 1600.5(6)
_computing_cell_refinement 'Bruker SAINT'
_computing_data_collection 'Bruker SMART'
_computing_data_reduction 'Bruker SAINT'
_computing_molecular_graphics 'Bruker SHELXTL'
_computing_publication_material 'Bruker SHELXTL'
_computing_structure_refinement 'SHELXL-97 (Sheldrick, 2008)'
_computing_structure_solution 'SHELXS-97 (Sheldrick, 2008)'
_diffrn_ambient_temperature 293(2)
_diffrn_measured_fraction_theta_full 1.000
_diffrn_measured_fraction_theta_max 1.000
_diffrn_measurement_device_type 'Bruker APEX-II CCD'
_diffrn_measurement_method '\w scans'
_diffrn_radiation_monochromator graphite
_diffrn_radiation_source 'fine-focus sealed tube'
_diffrn_radiation_type MoK\a
_diffrn_radiation_wavelength 0.71073
_diffrn_reflns_av_R_equivalents 0.0783
_diffrn_reflns_av_sigmaI/netI 0.0594
_diffrn_reflns_limit_h_max 13
_diffrn_reflns_limit_h_min -13
_diffrn_reflns_limit_k_max 14
_diffrn_reflns_limit_k_min -14
_diffrn_reflns_limit_l_max 15
_diffrn_reflns_limit_l_min -15
_diffrn_reflns_number 15661
_diffrn_reflns_theta_full 25.70
_diffrn_reflns_theta_max 25.70
_diffrn_reflns_theta_min 1.73
_exptl_absorpt_coefficient_mu 0.206
_exptl_absorpt_correction_T_max 0.9898
_exptl_absorpt_correction_T_min 0.9797
_exptl_absorpt_correction_type multi-scan
_exptl_absorpt_process_details '(SADABS; Sheldrick, 2003)'
_exptl_crystal_colour Colorless
_exptl_crystal_density_diffrn 1.251
_exptl_crystal_density_method 'not measured'
_exptl_crystal_description broken
_exptl_crystal_F_000 640
_exptl_crystal_size_max 0.10
_exptl_crystal_size_mid 0.06
_exptl_crystal_size_min 0.05
_refine_diff_density_max 0.401
_refine_diff_density_min -0.298
_refine_diff_density_rms 0.068
_refine_ls_extinction_method none
_refine_ls_goodness_of_fit_ref 1.192
_refine_ls_hydrogen_treatment constr
_refine_ls_matrix_type full
_refine_ls_number_parameters 190
_refine_ls_number_reflns 3057
_refine_ls_number_restraints 0
_refine_ls_restrained_S_all 1.192
_refine_ls_R_factor_all 0.1455
_refine_ls_R_factor_gt 0.0965
_refine_ls_shift/su_max 0.001
_refine_ls_shift/su_mean 0.000
_refine_ls_structure_factor_coef Fsqd
_refine_ls_weighting_details 'calc w=1/[\s^2^(Fo^2^)+(0.0704P)^2^+1.1322P] where P=(Fo^2^+2Fc^2^)/3'
_refine_ls_weighting_scheme calc
_refine_ls_wR_factor_gt 0.1863
_refine_ls_wR_factor_ref 0.2064
_reflns_number_gt 2021
_reflns_number_total 3057
_reflns_threshold_expression >2sigma(I)
_cod_data_source_file Tetralin_NHTs.cif
_cod_data_source_block sad
_cod_depositor_comments
;
The following automatic conversions were performed:

'_symmetry_cell_setting' value 'Monoclinic' changed to 'monoclinic'
according to
/usr/data/users/saulius/crontab/automatic-downloads/current/ACS/lib/dictionaries/cif_core.dic
dictionary named 'cif_core.dic' version 2.4.2 from 2011-04-26.

Automatic conversion script
Id: cif_fix_values 2281 2013-09-26 08:29:07Z andrius 
;
_cod_original_cell_volume 1600.5(5)
_cod_original_sg_symbol_H-M P2/n
_cod_database_code 4122546

loop_
_symmetry_equiv_pos_as_xyz
'x, y, z'
'-x+1/2, y, -z+1/2'
'-x, -y, -z'
'x-1/2, -y, z-1/2'

loop_
_atom_site_label
_atom_site_type_symbol
_atom_site_fract_x
_atom_site_fract_y
_atom_site_fract_z
_atom_site_U_iso_or_equiv
_atom_site_adp_type
_atom_site_occupancy
_atom_site_symmetry_multiplicity
_atom_site_calc_flag
_atom_site_refinement_flags
S1 S 0.92007(11) 0.36827(10) 1.10071(8) 0.0533(4) Uani 1 1 d .
O1 O 0.9566(3) 0.4840(3) 1.1247(2) 0.0681(9) Uani 1 1 d .
O2 O 0.9326(3) 0.2889(3) 1.1866(2) 0.0721(10) Uani 1 1 d .
N1 N 1.0015(3) 0.3276(3) 1.0164(3) 0.0535(9) Uani 1 1 d .
H1B H 1.0526 0.3748 0.9974 0.064 Uiso 1 1 calc R
C1 C 0.9916(4) 0.2134(3) 0.9712(3) 0.0496(11) Uani 1 1 d .
H1A H 0.9392 0.1695 1.0102 0.060 Uiso 1 1 calc R
C2 C 0.9269(5) 0.2134(4) 0.8519(4) 0.0696(14) Uani 1 1 d .
H2A H 0.8422 0.2398 0.8450 0.084 Uiso 1 1 calc R
H2B H 0.9692 0.2656 0.8123 0.084 Uiso 1 1 calc R
C3 C 0.9261(5) 0.0982(5) 0.8044(5) 0.0837(17) Uani 1 1 d .
H3A H 0.8812 0.1001 0.7297 0.100 Uiso 1 1 calc R
H3B H 0.8834 0.0461 0.8438 0.100 Uiso 1 1 calc R
C4 C 1.0555(5) 0.0558(5) 0.8086(5) 0.0842(17) Uani 1 1 d .
H4A H 1.0881 0.0924 0.7515 0.101 Uiso 1 1 calc R
H4B H 1.0524 -0.0254 0.7944 0.101 Uiso 1 1 calc R
C5 C 1.2575(6) 0.0214(5) 0.9407(5) 0.0825(17) Uani 1 1 d .
H5A H 1.2771 -0.0317 0.8923 0.099 Uiso 1 1 calc R
C6 C 1.3413(5) 0.0428(6) 1.0355(6) 0.091(2) Uani 1 1 d .
H6A H 1.4165 0.0041 1.0504 0.109 Uiso 1 1 calc R
C7 C 1.3151(5) 0.1203(5) 1.1076(5) 0.0809(16) Uani 1 1 d .
H7A H 1.3720 0.1352 1.1714 0.097 Uiso 1 1 calc R
C8 C 1.2036(4) 0.1761(4) 1.0849(4) 0.0624(12) Uani 1 1 d .
H8A H 1.1859 0.2294 1.1339 0.075 Uiso 1 1 calc R
C9 C 1.1436(4) 0.0775(4) 0.9157(4) 0.0583(12) Uani 1 1 d .
C10 C 1.1160(4) 0.1550(3) 0.9900(3) 0.0521(11) Uani 1 1 d .
C11 C 0.7639(4) 0.3680(3) 1.0327(3) 0.0493(10) Uani 1 1 d .
C12 C 0.7265(4) 0.4318(4) 0.9400(3) 0.0603(12) Uani 1 1 d .
H12A H 0.7840 0.4753 0.9134 0.072 Uiso 1 1 calc R
C13 C 0.6055(5) 0.4311(4) 0.8875(4) 0.0698(14) Uani 1 1 d .
H13A H 0.5818 0.4742 0.8248 0.084 Uiso 1 1 calc R
C14 C 0.5176(4) 0.3688(5) 0.9243(4) 0.0664(13) Uani 1 1 d .
C15 C 0.5555(5) 0.3075(5) 1.0174(5) 0.0845(16) Uani 1 1 d .
H15A H 0.4972 0.2658 1.0448 0.101 Uiso 1 1 calc R
C16 C 0.6778(5) 0.3057(4) 1.0721(4) 0.0703(14) Uani 1 1 d .
H16A H 0.7014 0.2627 1.1349 0.084 Uiso 1 1 calc R
C17 C 0.3841(5) 0.3686(5) 0.8657(5) 0.101(2) Uani 1 1 d .
H17A H 0.3748 0.4156 0.8023 0.152 Uiso 1 1 calc R
H17B H 0.3332 0.3978 0.9126 0.152 Uiso 1 1 calc R
H17C H 0.3591 0.2922 0.8447 0.152 Uiso 1 1 calc R

loop_
_atom_site_aniso_label
_atom_site_aniso_U_11
_atom_site_aniso_U_22
_atom_site_aniso_U_33
_atom_site_aniso_U_23
_atom_site_aniso_U_13
_atom_site_aniso_U_12
S1 0.0607(7) 0.0571(7) 0.0371(6) -0.0016(5) -0.0010(5) 0.0064(6)
O1 0.084(2) 0.063(2) 0.0515(19) -0.0116(15) 0.0017(16) -0.0062(17)
O2 0.084(2) 0.079(2) 0.0480(18) 0.0133(16) 0.0019(16) 0.0105(18)
N1 0.051(2) 0.051(2) 0.056(2) -0.0021(17) 0.0045(17) -0.0048(17)
C1 0.049(2) 0.043(2) 0.054(3) -0.002(2) 0.004(2) -0.002(2)
C2 0.069(3) 0.073(3) 0.058(3) -0.012(2) -0.010(2) 0.007(3)
C3 0.093(4) 0.074(4) 0.078(4) -0.017(3) 0.003(3) 0.000(3)
C4 0.105(5) 0.069(4) 0.082(4) -0.015(3) 0.027(3) 0.005(3)
C5 0.089(4) 0.076(4) 0.094(4) 0.011(3) 0.048(4) 0.020(3)
C6 0.059(4) 0.106(5) 0.112(5) 0.043(4) 0.029(4) 0.028(3)
C7 0.065(4) 0.094(4) 0.081(4) 0.026(3) 0.009(3) 0.012(3)
C8 0.059(3) 0.065(3) 0.061(3) 0.012(2) 0.005(2) 0.005(2)
C9 0.062(3) 0.051(3) 0.067(3) 0.012(2) 0.025(3) 0.005(2)
C10 0.055(3) 0.046(3) 0.058(3) 0.013(2) 0.019(2) 0.002(2)
C11 0.059(3) 0.045(2) 0.045(2) -0.003(2) 0.012(2) 0.000(2)
C12 0.062(3) 0.072(3) 0.044(3) 0.014(2) 0.005(2) 0.000(2)
C13 0.069(3) 0.082(4) 0.052(3) 0.007(3) -0.003(3) 0.015(3)
C14 0.049(3) 0.072(3) 0.074(3) -0.019(3) 0.004(2) 0.007(3)
C15 0.066(4) 0.086(4) 0.104(5) 0.008(4) 0.024(3) -0.013(3)
C16 0.074(4) 0.068(3) 0.068(3) 0.016(3) 0.013(3) 0.002(3)
C17 0.056(3) 0.129(5) 0.112(5) -0.034(4) 0.003(3) 0.013(3)

loop_
_atom_type_symbol
_atom_type_description
_atom_type_scat_dispersion_real
_atom_type_scat_dispersion_imag
_atom_type_scat_source
C C 0.0033 0.0016 'International Tables Vol C Tables 4.2.6.8 and 6.1.1.4'
H H 0.0000 0.0000 'International Tables Vol C Tables 4.2.6.8 and 6.1.1.4'
N N 0.0061 0.0033 'International Tables Vol C Tables 4.2.6.8 and 6.1.1.4'
O O 0.0106 0.0060 'International Tables Vol C Tables 4.2.6.8 and 6.1.1.4'
S S 0.1246 0.1234 'International Tables Vol C Tables 4.2.6.8 and 6.1.1.4'

loop_
_geom_angle_atom_site_label_1
_geom_angle_atom_site_label_2
_geom_angle_atom_site_label_3
_geom_angle
O2 S1 O1 119.00(19)
O2 S1 N1 109.50(19)
O1 S1 N1 104.58(19)
O2 S1 C11 107.6(2)
O1 S1 C11 108.0(2)
N1 S1 C11 107.61(18)
C1 N1 S1 122.0(3)
C1 N1 H1B 119.0
S1 N1 H1B 119.0
N1 C1 C10 111.5(3)
N1 C1 C2 111.7(3)
C10 C1 C2 112.3(4)
N1 C1 H1A 107.0
C10 C1 H1A 107.0
C2 C1 H1A 107.0
C3 C2 C1 111.2(4)
C3 C2 H2A 109.4
C1 C2 H2A 109.4
C3 C2 H2B 109.4
C1 C2 H2B 109.4
H2A C2 H2B 108.0
C2 C3 C4 111.4(5)
C2 C3 H3A 109.4
C4 C3 H3A 109.4
C2 C3 H3B 109.4
C4 C3 H3B 109.4
H3A C3 H3B 108.0
C3 C4 C9 113.8(4)
C3 C4 H4A 108.8
C9 C4 H4A 108.8
C3 C4 H4B 108.8
C9 C4 H4B 108.8
H4A C4 H4B 107.7
C6 C5 C9 121.4(5)
C6 C5 H5A 119.3
C9 C5 H5A 119.3
C7 C6 C5 120.5(5)
C7 C6 H6A 119.8
C5 C6 H6A 119.8
C6 C7 C8 119.1(6)
C6 C7 H7A 120.5
C8 C7 H7A 120.5
C7 C8 C10 121.7(5)
C7 C8 H8A 119.1
C10 C8 H8A 119.1
C10 C9 C5 118.1(5)
C10 C9 C4 121.7(4)
C5 C9 C4 120.2(5)
C9 C10 C8 119.2(4)
C9 C10 C1 120.8(4)
C8 C10 C1 120.0(4)
C16 C11 C12 119.4(4)
C16 C11 S1 120.4(3)
C12 C11 S1 120.2(3)
C13 C12 C11 120.0(4)
C13 C12 H12A 120.0
C11 C12 H12A 120.0
C12 C13 C14 121.9(5)
C12 C13 H13A 119.0
C14 C13 H13A 119.0
C15 C14 C13 117.4(5)
C15 C14 C17 121.0(5)
C13 C14 C17 121.5(5)
C14 C15 C16 122.0(5)
C14 C15 H15A 119.0
C16 C15 H15A 119.0
C11 C16 C15 119.2(5)
C11 C16 H16A 120.4
C15 C16 H16A 120.4
C14 C17 H17A 109.5
C14 C17 H17B 109.5
H17A C17 H17B 109.5
C14 C17 H17C 109.5
H17A C17 H17C 109.5
H17B C17 H17C 109.5

loop_
_geom_bond_atom_site_label_1
_geom_bond_atom_site_label_2
_geom_bond_distance
S1 O2 1.415(3)
S1 O1 1.432(3)
S1 N1 1.601(4)
S1 C11 1.758(4)
N1 C1 1.453(5)
N1 H1B 0.8600
C1 C10 1.508(6)
C1 C2 1.528(6)
C1 H1A 0.9800
C2 C3 1.480(7)
C2 H2A 0.9700
C2 H2B 0.9700
C3 C4 1.502(7)
C3 H3A 0.9700
C3 H3B 0.9700
C4 C9 1.514(7)
C4 H4A 0.9700
C4 H4B 0.9700
C5 C6 1.375(8)
C5 C9 1.396(7)
C5 H5A 0.9300
C6 C7 1.360(8)
C6 H6A 0.9300
C7 C8 1.370(7)
C7 H7A 0.9300
C8 C10 1.396(6)
C8 H8A 0.9300
C9 C10 1.386(6)
C11 C16 1.371(6)
C11 C12 1.380(6)
C12 C13 1.361(6)
C12 H12A 0.9300
C13 C14 1.372(7)
C13 H13A 0.9300
C14 C15 1.369(7)
C14 C17 1.504(7)
C15 C16 1.381(7)
C15 H15A 0.9300
C16 H16A 0.9300
C17 H17A 0.9600
C17 H17B 0.9600
C17 H17C 0.9600
